data_7126602
loop_
_publ_author_name
'Payne, Jack'
'McKeown, Paul'
'Kociok-K\"ohn, Gabriele'
'Jones, Matthew D.'

_publ_section_title
;
 Novel hybrid aluminium(iii)-catalen complexes as highly active catalysts
 for lactide polymerisation: towards industrial relevance.
;
_journal_issue 52
_journal_name_full 'Chemical communications (Cambridge, England)'
_journal_page_first 7163
_journal_page_last 7166
_journal_paper_doi 10.1039/d0cc02733b
_journal_volume 56
_journal_year 2020
_chemical_formula_sum 'C81 H94 Al2 Cl4 N4 O6'
_chemical_formula_weight 1415.36
_space_group_crystal_system monoclinic
_space_group_IT_number 14
_space_group_name_Hall '-P 2yn'
_space_group_name_H-M_alt 'P 1 21/n 1'
_atom_sites_solution_hydrogens geom
_audit_creation_method SHELXL-2017/1
_audit_update_record
;
2020-04-14 deposited with the CCDC.	2020-05-22 downloaded from the CCDC.
;
_cell_angle_alpha 90
_cell_angle_beta 94.656(9)
_cell_angle_gamma 90
_cell_formula_units_Z 4
_cell_length_a 9.8297(11)
_cell_length_b 29.388(8)
_cell_length_c 25.847(2)
_cell_measurement_reflns_used 1596
_cell_measurement_temperature 150(2)
_cell_measurement_theta_max 66.7710
_cell_measurement_theta_min 3.4220
_cell_volume 7442(2)
_computing_cell_refinement 'CrysAlisPro 1.171.38.43 (Rigaku OD, 2015)'
_computing_data_collection 'CrysAlisPro 1.171.38.43 (Rigaku OD, 2015)'
_computing_data_reduction 'CrysAlisPro 1.171.38.43 (Rigaku OD, 2015)'
_computing_molecular_graphics 'ORTEP3 for Windows - Farrugia, L. J. J. Appl. Crystallogr. 1997, 30, 565'
_computing_publication_material
;
 'WinGX publication routines, Farrugia, 
 L. J., J. Appl. Crystallogr., 1999, 32, 837-838
;
_computing_structure_refinement
;
 SHELXL-2016/6 (Sheldrick, 2016)
 Sheldrick GM (2008) Acta Crystallogr A64:112-122 and 
 C. B. H\"ubschle, G. M. Sheldrick and B. Dittrich
 ShelXle: a Qt graphical user interface for SHELXL
 J. Appl. Cryst., 44, (2011) 1281-1284.
;
_computing_structure_solution
; 
 SHELXT
 Sheldrick, G. M. (2008). Acta Cryst. A64, 112-122.
;
_diffrn_ambient_environment N~2~
_diffrn_ambient_temperature 150.01(10)
_diffrn_detector 'CCD plate'
_diffrn_detector_area_resol_mean 8.1150
_diffrn_detector_type EosS2
_diffrn_measured_fraction_theta_full 1.000
_diffrn_measured_fraction_theta_max 1.000
_diffrn_measurement_device 'four-circle diffractometer'
_diffrn_measurement_device_type 'SuperNova, Dual, Cu at home/near, EosS2'
_diffrn_radiation_monochromator mirror
_diffrn_radiation_probe x-ray
_diffrn_radiation_type 'Cu K\a'
_diffrn_radiation_wavelength 1.54184
_diffrn_reflns_av_R_equivalents 0.2112
_diffrn_reflns_av_unetI/netI 0.2245
_diffrn_reflns_Laue_measured_fraction_full 1.000
_diffrn_reflns_Laue_measured_fraction_max 1.000
_diffrn_reflns_limit_h_max 7
_diffrn_reflns_limit_h_min -11
_diffrn_reflns_limit_k_max 34
_diffrn_reflns_limit_k_min -34
_diffrn_reflns_limit_l_max 30
_diffrn_reflns_limit_l_min -29
_diffrn_reflns_number 48475
_diffrn_reflns_point_group_measured_fraction_full 1.000
_diffrn_reflns_point_group_measured_fraction_max 1.000
_diffrn_reflns_theta_full 66.592
_diffrn_reflns_theta_max 66.592
_diffrn_reflns_theta_min 3.007
_diffrn_source 'micro-focus sealed X-ray tube'
_diffrn_source_type 'SuperNova (Cu) X-ray Source'
_exptl_absorpt_coefficient_mu 2.110
_exptl_absorpt_correction_T_max 1.00000
_exptl_absorpt_correction_T_min 0.45211
_exptl_absorpt_correction_type multi-scan
_exptl_absorpt_process_details
;
CrysAlisPro 1.171.39.46 (Rigaku Oxford Diffraction, 2018)
Empirical absorption correction using spherical harmonics,
 implemented in SCALE3 ABSPACK scaling algorithm.
;
_exptl_crystal_colour colourless
_exptl_crystal_density_diffrn 1.263
_exptl_crystal_description rectangle
_exptl_crystal_F_000 3000
_exptl_crystal_size_max 0.3
_exptl_crystal_size_mid 0.05
_exptl_crystal_size_min 0.01
_refine_diff_density_max 0.402
_refine_diff_density_min -0.545
_refine_diff_density_rms 0.084
_refine_ls_extinction_method none
_refine_ls_goodness_of_fit_ref 0.997
_refine_ls_hydrogen_treatment constr
_refine_ls_matrix_type full
_refine_ls_number_parameters 888
_refine_ls_number_reflns 13140
_refine_ls_number_restraints 0
_refine_ls_restrained_S_all 0.997
_refine_ls_R_factor_all 0.2233
_refine_ls_R_factor_gt 0.1028
_refine_ls_shift/su_max 0.000
_refine_ls_shift/su_mean 0.000
_refine_ls_structure_factor_coef Fsqd
_refine_ls_weighting_details 'w=1/[\s^2^(Fo^2^)+(0.0522P)^2^] where P=(Fo^2^+2Fc^2^)/3'
_refine_ls_weighting_scheme calc
_refine_ls_wR_factor_gt 0.2049
_refine_ls_wR_factor_ref 0.2770
_reflns_Friedel_coverage 0.000
_reflns_number_gt 5061
_reflns_number_total 13140
_reflns_threshold_expression 'I > 2\s(I)'
_cod_data_source_file d0cc02733b2.cif
_cod_data_source_block Al2OBn2
_cod_depositor_comments 'Adding full bibliography for 7126600--7126604.cif.'
_cod_original_sg_symbol_H-M 'P 21/n'
_cod_database_code 7126602
_shelx_shelxl_version_number 2017/1
_shelx_space_group_comment
;
The symmetry employed for this shelxl refinement is uniquely defined
by the following loop, which should always be used as a source of
symmetry information in preference to the above space-group names.
They are only intended as comments.
;
_oxdiff_exptl_absorpt_empirical_full_min 0.673
_oxdiff_exptl_absorpt_empirical_full_max 1.593
_oxdiff_exptl_absorpt_empirical_details
;
Empirical correction (ABSPACK) includes:
- Absorption correction using spherical harmonics
- Frame scaling
- Detector area scaling
;

loop_
_space_group_symop_operation_xyz
'x, y, z'
'-x+1/2, y+1/2, -z+1/2'
'-x, -y, -z'
'x-1/2, -y-1/2, z-1/2'

loop_
_atom_site_label
_atom_site_type_symbol
_atom_site_fract_x
_atom_site_fract_y
_atom_site_fract_z
_atom_site_U_iso_or_equiv
_atom_site_adp_type
_atom_site_occupancy
_atom_site_site_symmetry_order
_atom_site_calc_flag
_atom_site_refinement_flags_posn
_atom_site_refinement_flags_adp
_atom_site_refinement_flags_occupancy
_atom_site_disorder_assembly
_atom_site_disorder_group
Cl1 Cl 0.4718(2) 0.27394(10) 0.17961(8) 0.0518(6) Uani 1 1 d . . . . .
Al1 Al 0.4555(2) 0.24798(9) 0.35740(9) 0.0320(5) Uani 1 1 d . . . . .
O1 O 0.4575(5) 0.1858(2) 0.3542(2) 0.0345(13) Uani 1 1 d . . . . .
N1 N 0.4662(6) 0.2370(3) 0.4374(2) 0.0369(17) Uani 1 1 d . . . . .
H1 H 0.542445 0.255106 0.455187 0.044 Uiso 1 1 calc R U . . .
C1 C 0.4759(7) 0.1630(3) 0.3995(3) 0.036(2) Uani 1 1 d . . . . .
Cl2 Cl -0.0710(2) 0.25314(12) 0.14368(9) 0.0652(8) Uani 1 1 d . . . . .
Al2 Al 0.6577(2) 0.32129(10) 0.37076(9) 0.0334(6) Uani 1 1 d . . . . .
O2 O 0.4209(5) 0.2586(2) 0.2874(2) 0.0375(14) Uani 1 1 d . . . . .
N2 N 0.2528(6) 0.2445(3) 0.3651(3) 0.0363(16) Uani 1 1 d . . . . .
C2 C 0.4798(8) 0.1149(3) 0.4027(3) 0.038(2) Uani 1 1 d . . . . .
Cl3 Cl 0.6355(2) 0.29533(9) 0.54716(8) 0.0490(6) Uani 1 1 d . . . . .
O3 O 0.6536(5) 0.3840(2) 0.37169(19) 0.0331(13) Uani 1 1 d . . . . .
N3 N 0.6504(6) 0.3302(3) 0.2908(3) 0.0395(18) Uani 1 1 d . . . . .
H3 H 0.574256 0.311972 0.273161 0.047 Uiso 1 1 calc R U . . .
C3 C 0.5136(8) 0.0960(3) 0.4511(3) 0.043(2) Uani 1 1 d . . . . .
H2 H 0.517921 0.063780 0.453828 0.051 Uiso 1 1 calc R U . . .
Cl4 Cl 1.1777(2) 0.31998(11) 0.58638(9) 0.0637(8) Uani 1 1 d . . . . .
O4 O 0.6905(5) 0.3111(2) 0.4407(2) 0.0365(14) Uani 1 1 d . . . . .
N4 N 0.8600(6) 0.3239(3) 0.3637(2) 0.0365(16) Uani 1 1 d . . . . .
C4 C 0.5420(8) 0.1220(4) 0.4969(3) 0.044(2) Uani 1 1 d . . . . .
O5 O 0.4698(5) 0.3119(2) 0.3718(2) 0.0331(13) Uani 1 1 d . . . . .
C5 C 0.5274(8) 0.1688(4) 0.4927(3) 0.044(2) Uani 1 1 d . . . . .
H5 H 0.542184 0.187301 0.522708 0.052 Uiso 1 1 calc R U . . .
O6 O 0.6441(5) 0.2576(2) 0.3565(2) 0.0341(13) Uani 1 1 d . . . . .
C6 C 0.4914(7) 0.1887(3) 0.4449(3) 0.0337(19) Uani 1 1 d . . . . .
C7 C 0.4455(8) 0.0862(3) 0.3553(3) 0.041(2) Uani 1 1 d . . . . .
C8 C 0.5540(8) 0.0935(3) 0.3153(3) 0.044(2) Uani 1 1 d . . . . .
H8A H 0.643836 0.083987 0.330715 0.066 Uiso 1 1 calc R U . . .
H8B H 0.556989 0.125806 0.305920 0.066 Uiso 1 1 calc R U . . .
H8C H 0.529374 0.075401 0.284103 0.066 Uiso 1 1 calc R U . . .
C9 C 0.3032(8) 0.0989(4) 0.3298(3) 0.051(3) Uani 1 1 d . . . . .
H9A H 0.285820 0.082067 0.297178 0.076 Uiso 1 1 calc R U . . .
H9B H 0.299807 0.131650 0.322652 0.076 Uiso 1 1 calc R U . . .
H9C H 0.233456 0.091049 0.353313 0.076 Uiso 1 1 calc R U . . .
C10 C 0.4434(9) 0.0355(4) 0.3686(4) 0.054(3) Uani 1 1 d . . . . .
H10A H 0.535576 0.025605 0.380874 0.082 Uiso 1 1 calc R U . . .
H10B H 0.411792 0.018103 0.337565 0.082 Uiso 1 1 calc R U . . .
H10C H 0.381404 0.030341 0.395849 0.082 Uiso 1 1 calc R U . . .
C11 C 0.5851(10) 0.0983(4) 0.5481(4) 0.049(2) Uani 1 1 d . . . . .
C12 C 0.4590(10) 0.0769(4) 0.5700(4) 0.068(3) Uani 1 1 d . . . . .
H12A H 0.389505 0.100438 0.573359 0.102 Uiso 1 1 calc R U . . .
H12B H 0.485062 0.063713 0.604200 0.102 Uiso 1 1 calc R U . . .
H12C H 0.421933 0.053047 0.546450 0.102 Uiso 1 1 calc R U . . .
C13 C 0.6919(10) 0.0615(4) 0.5408(4) 0.065(3) Uani 1 1 d . . . . .
H13A H 0.655039 0.039409 0.514868 0.097 Uiso 1 1 calc R U . . .
H13B H 0.714782 0.045874 0.573867 0.097 Uiso 1 1 calc R U . . .
H13C H 0.774200 0.075523 0.528906 0.097 Uiso 1 1 calc R U . . .
C14 C 0.6501(11) 0.1314(4) 0.5884(4) 0.069(3) Uani 1 1 d . . . . .
H14A H 0.727659 0.146618 0.574259 0.104 Uiso 1 1 calc R U . . .
H14B H 0.681885 0.114633 0.619856 0.104 Uiso 1 1 calc R U . . .
H14C H 0.582493 0.154129 0.596850 0.104 Uiso 1 1 calc R U . . .
C15 C 0.3339(7) 0.2511(3) 0.4559(3) 0.037(2) Uani 1 1 d . . . . .
H15A H 0.328643 0.284750 0.457384 0.044 Uiso 1 1 calc R U . . .
H15B H 0.324514 0.238929 0.491092 0.044 Uiso 1 1 calc R U . . .
C16 C 0.2212(8) 0.2328(3) 0.4182(3) 0.041(2) Uani 1 1 d . . . . .
H16A H 0.214661 0.199319 0.421916 0.049 Uiso 1 1 calc R U . . .
H16B H 0.132576 0.246285 0.425638 0.049 Uiso 1 1 calc R U . . .
C17 C 0.1594(7) 0.2425(3) 0.3282(3) 0.036(2) Uani 1 1 d . . . . .
H17 H 0.069274 0.236438 0.337132 0.044 Uiso 1 1 calc R U . . .
C18 C 0.1786(7) 0.2487(3) 0.2739(3) 0.0302(17) Uani 1 1 d . . . . .
C19 C 0.0616(7) 0.2470(3) 0.2382(3) 0.043(2) Uani 1 1 d . . . . .
H19 H -0.025392 0.240831 0.250216 0.051 Uiso 1 1 calc R U . . .
C20 C 0.0735(8) 0.2540(3) 0.1876(3) 0.044(2) Uani 1 1 d . . . . .
C21 C 0.2003(8) 0.2631(3) 0.1681(3) 0.038(2) Uani 1 1 d . . . . .
H21 H 0.206941 0.268527 0.132124 0.046 Uiso 1 1 calc R U . . .
C22 C 0.3143(8) 0.2640(3) 0.2028(3) 0.039(2) Uani 1 1 d . . . . .
C23 C 0.3089(7) 0.2557(3) 0.2570(3) 0.0318(18) Uani 1 1 d . . . . .
C24 C 0.6391(7) 0.4053(3) 0.3258(3) 0.035(2) Uani 1 1 d . . . . .
C25 C 0.6272(7) 0.3787(3) 0.2816(3) 0.0343(19) Uani 1 1 d . . . . .
C26 C 0.6034(7) 0.3969(3) 0.2316(3) 0.040(2) Uani 1 1 d . . . . .
H26 H 0.593422 0.377347 0.202184 0.048 Uiso 1 1 calc R U . . .
C27 C 0.5947(7) 0.4437(3) 0.2255(3) 0.041(2) Uani 1 1 d . . . . .
C28 C 0.6157(7) 0.4702(3) 0.2699(3) 0.039(2) Uani 1 1 d . . . . .
H28 H 0.615407 0.502282 0.265740 0.047 Uiso 1 1 calc R U . . .
C29 C 0.6373(8) 0.4528(3) 0.3205(3) 0.041(2) Uani 1 1 d . . . . .
C30 C 0.5685(9) 0.4665(4) 0.1718(3) 0.053(3) Uani 1 1 d . . . . .
C31 C 0.5526(12) 0.4310(4) 0.1278(4) 0.072(3) Uani 1 1 d . . . . .
H31A H 0.638172 0.414111 0.126424 0.108 Uiso 1 1 calc R U . . .
H31B H 0.530434 0.446494 0.094635 0.108 Uiso 1 1 calc R U . . .
H31C H 0.478946 0.409807 0.134429 0.108 Uiso 1 1 calc R U . . .
C32 C 0.6856(9) 0.4970(4) 0.1614(4) 0.066(3) Uani 1 1 d . . . . .
H32A H 0.694372 0.521156 0.187605 0.098 Uiso 1 1 calc R U . . .
H32B H 0.668848 0.510656 0.126839 0.098 Uiso 1 1 calc R U . . .
H32C H 0.770147 0.479213 0.162847 0.098 Uiso 1 1 calc R U . . .
C33 C 0.4351(9) 0.4928(4) 0.1692(4) 0.069(3) Uani 1 1 d . . . . .
H33A H 0.360029 0.472071 0.175336 0.103 Uiso 1 1 calc R U . . .
H33B H 0.418380 0.506790 0.134876 0.103 Uiso 1 1 calc R U . . .
H33C H 0.440772 0.516672 0.195860 0.103 Uiso 1 1 calc R U . . .
C34 C 0.6655(9) 0.4842(3) 0.3674(4) 0.043(2) Uani 1 1 d . . . . .
C35 C 0.5594(9) 0.4771(4) 0.4073(4) 0.052(2) Uani 1 1 d . . . . .
H35A H 0.468726 0.485570 0.391684 0.077 Uiso 1 1 calc R U . . .
H35B H 0.582886 0.496237 0.437799 0.077 Uiso 1 1 calc R U . . .
H35C H 0.559030 0.445098 0.417804 0.077 Uiso 1 1 calc R U . . .
C36 C 0.8092(8) 0.4728(4) 0.3934(4) 0.051(2) Uani 1 1 d . . . . .
H36A H 0.811090 0.441129 0.405185 0.077 Uiso 1 1 calc R U . . .
H36B H 0.829944 0.493015 0.423149 0.077 Uiso 1 1 calc R U . . .
H36C H 0.877447 0.477142 0.368192 0.077 Uiso 1 1 calc R U . . .
C37 C 0.6636(10) 0.5349(4) 0.3529(4) 0.059(3) Uani 1 1 d . . . . .
H37A H 0.733775 0.540898 0.328906 0.089 Uiso 1 1 calc R U . . .
H37B H 0.682002 0.553271 0.384320 0.089 Uiso 1 1 calc R U . . .
H37C H 0.573733 0.542907 0.336140 0.089 Uiso 1 1 calc R U . . .
C38 C 0.7829(7) 0.3157(3) 0.2730(3) 0.040(2) Uani 1 1 d . . . . .
H38A H 0.793569 0.327485 0.237700 0.048 Uiso 1 1 calc R U . . .
H38B H 0.788289 0.282054 0.272093 0.048 Uiso 1 1 calc R U . . .
C39 C 0.8942(7) 0.3347(3) 0.3113(3) 0.037(2) Uani 1 1 d . . . . .
H39A H 0.983424 0.321130 0.304874 0.045 Uiso 1 1 calc R U . . .
H39B H 0.900763 0.368126 0.307020 0.045 Uiso 1 1 calc R U . . .
C40 C 0.9539(7) 0.3263(3) 0.4010(3) 0.040(2) Uani 1 1 d . . . . .
H40 H 1.044570 0.331651 0.392282 0.047 Uiso 1 1 calc R U . . .
C41 C 0.9324(8) 0.3216(3) 0.4552(3) 0.042(2) Uani 1 1 d . . . . .
C42 C 1.0450(8) 0.3243(3) 0.4908(3) 0.043(2) Uani 1 1 d . . . . .
H42 H 1.132190 0.330433 0.478989 0.052 Uiso 1 1 calc R U . . .
C43 C 1.0336(8) 0.3185(4) 0.5419(3) 0.045(2) Uani 1 1 d . . . . .
C44 C 0.9071(8) 0.3098(3) 0.5601(3) 0.047(2) Uani 1 1 d . . . . .
H44 H 0.899055 0.306085 0.596251 0.056 Uiso 1 1 calc R U . . .
C45 C 0.7943(8) 0.3067(3) 0.5259(3) 0.039(2) Uani 1 1 d . . . . .
C46 C 0.8017(7) 0.3137(3) 0.4717(3) 0.037(2) Uani 1 1 d . . . . .
C47 C 0.3702(8) 0.3454(3) 0.3584(3) 0.042(2) Uani 1 1 d . . . . .
H47A H 0.288060 0.330249 0.341670 0.050 Uiso 1 1 calc R U . . .
H47B H 0.405827 0.366083 0.332404 0.050 Uiso 1 1 calc R U . . .
C48 C 0.3280(8) 0.3738(3) 0.4037(3) 0.039(2) Uani 1 1 d . . . . .
C49 C 0.2220(8) 0.4041(3) 0.3945(4) 0.047(2) Uani 1 1 d . . . . .
H49 H 0.178327 0.407215 0.360526 0.057 Uiso 1 1 calc R U . . .
C50 C 0.1795(9) 0.4298(4) 0.4347(4) 0.056(3) Uani 1 1 d . . . . .
H50 H 0.101652 0.448833 0.429003 0.067 Uiso 1 1 calc R U . . .
C51 C 0.2485(9) 0.4281(4) 0.4829(4) 0.066(3) Uani 1 1 d . . . . .
H51 H 0.221398 0.447150 0.509867 0.079 Uiso 1 1 calc R U . . .
C52 C 0.3574(8) 0.3987(4) 0.4924(4) 0.055(3) Uani 1 1 d . . . . .
H52 H 0.403427 0.396814 0.526048 0.066 Uiso 1 1 calc R U . . .
C53 C 0.3987(8) 0.3722(3) 0.4524(3) 0.042(2) Uani 1 1 d . . . . .
H53 H 0.475672 0.352723 0.458225 0.051 Uiso 1 1 calc R U . . .
C54 C 0.7442(7) 0.2240(3) 0.3702(3) 0.036(2) Uani 1 1 d . . . . .
H54A H 0.709978 0.203897 0.396981 0.043 Uiso 1 1 calc R U . . .
H54B H 0.827588 0.239251 0.385732 0.043 Uiso 1 1 calc R U . . .
C55 C 0.7820(7) 0.1947(3) 0.3243(3) 0.042(2) Uani 1 1 d . . . . .
C56 C 0.7129(8) 0.1982(3) 0.2757(3) 0.045(2) Uani 1 1 d . . . . .
H56 H 0.637971 0.218501 0.270142 0.054 Uiso 1 1 calc R U . . .
C57 C 0.7532(10) 0.1720(4) 0.2350(4) 0.056(3) Uani 1 1 d . . . . .
H57 H 0.707074 0.174598 0.201354 0.067 Uiso 1 1 calc R U . . .
C58 C 0.8625(9) 0.1416(4) 0.2439(4) 0.062(3) Uani 1 1 d . . . . .
H58 H 0.891458 0.123640 0.216299 0.074 Uiso 1 1 calc R U . . .
C59 C 0.9266(10) 0.1381(4) 0.2922(4) 0.059(3) Uani 1 1 d . . . . .
H59 H 0.998554 0.116734 0.298431 0.071 Uiso 1 1 calc R U . . .
C60 C 0.8898(8) 0.1647(4) 0.3320(4) 0.052(3) Uani 1 1 d . . . . .
H60 H 0.938567 0.162552 0.365234 0.062 Uiso 1 1 calc R U . . .
C61 C 0.9916(16) 0.0802(5) 0.4419(5) 0.113(6) Uani 1 1 d . . . . .
H61A H 0.948770 0.089260 0.407875 0.169 Uiso 1 1 calc R U . . .
H61B H 0.930328 0.059725 0.458851 0.169 Uiso 1 1 calc R U . . .
H61C H 1.077762 0.064450 0.437296 0.169 Uiso 1 1 calc R U . . .
C62 C 1.0190(12) 0.1212(5) 0.4745(4) 0.071(3) Uani 1 1 d . . . . .
C63 C 0.9112(10) 0.1514(4) 0.4805(4) 0.066(3) Uani 1 1 d . . . . .
H63 H 0.823769 0.146337 0.462969 0.080 Uiso 1 1 calc R U . . .
C64 C 0.9350(13) 0.1893(5) 0.5127(5) 0.081(4) Uani 1 1 d . . . . .
H64 H 0.864197 0.210759 0.516626 0.098 Uiso 1 1 calc R U . . .
C65 C 1.0610(13) 0.1954(5) 0.5388(5) 0.077(4) Uani 1 1 d . . . . .
H65 H 1.075964 0.220513 0.561657 0.093 Uiso 1 1 calc R U . . .
C66 C 1.1652(11) 0.1657(5) 0.5321(5) 0.076(4) Uani 1 1 d . . . . .
H66 H 1.252458 0.170334 0.549919 0.091 Uiso 1 1 calc R U . . .
C67 C 1.1429(11) 0.1291(4) 0.4995(4) 0.068(3) Uani 1 1 d . . . . .
H67 H 1.216062 0.108892 0.494353 0.081 Uiso 1 1 calc R U . . .
C68 C 0.7313(15) 0.3691(5) 0.6717(6) 0.100(5) Uani 1 1 d . . . . .
H68 H 0.663985 0.354389 0.690208 0.120 Uiso 1 1 calc R U . . .
C69 C 0.6930(13) 0.3913(6) 0.6233(7) 0.107(6) Uani 1 1 d . . . . .
H69 H 0.600845 0.391623 0.608946 0.129 Uiso 1 1 calc R U . . .
C70 C 0.9585(14) 0.3901(5) 0.6631(5) 0.092(5) Uani 1 1 d . . . . .
H70 H 1.051433 0.390002 0.676427 0.111 Uiso 1 1 calc R U . . .
C71 C 0.9259(14) 0.4106(5) 0.6180(6) 0.089(5) Uani 1 1 d . . . . .
H71 H 0.995417 0.424250 0.599706 0.107 Uiso 1 1 calc R U . . .
C72 C 0.8651(14) 0.3690(5) 0.6913(5) 0.086(4) Uani 1 1 d . . . . .
H72 H 0.892043 0.354832 0.723561 0.103 Uiso 1 1 calc R U . . .
C73 C 0.7957(17) 0.4123(5) 0.5981(5) 0.088(4) Uani 1 1 d . . . . .
C74 C 0.769(2) 0.4364(7) 0.5449(7) 0.198(12) Uani 1 1 d . . . . .
H74A H 0.670730 0.435593 0.534220 0.297 Uiso 1 1 calc R U . . .
H74B H 0.799188 0.468103 0.548000 0.297 Uiso 1 1 calc R U . . .
H74C H 0.818919 0.420757 0.518949 0.297 Uiso 1 1 calc R U . . .
C75 C 1.2183(14) 0.5022(5) 0.2985(5) 0.094(4) Uani 1 1 d . . . . .
H75A H 1.208581 0.498612 0.335685 0.141 Uiso 1 1 calc R U . . .
H75B H 1.168021 0.529219 0.285586 0.141 Uiso 1 1 calc R U . . .
H75C H 1.315048 0.505603 0.292694 0.141 Uiso 1 1 calc R U . . .
C76 C 1.1625(11) 0.4613(4) 0.2703(4) 0.063(3) Uani 1 1 d . . . . .
C77 C 1.2482(9) 0.4262(4) 0.2579(4) 0.057(3) Uani 1 1 d . . . . .
H77 H 1.343544 0.428504 0.266902 0.068 Uiso 1 1 calc R U . . .
C78 C 1.1963(10) 0.3879(4) 0.2324(4) 0.061(3) Uani 1 1 d . . . . .
H78 H 1.255256 0.363484 0.225203 0.073 Uiso 1 1 calc R U . . .
C79 C 1.0613(12) 0.3852(5) 0.2179(4) 0.076(4) Uani 1 1 d . . . . .
H79 H 1.025365 0.358839 0.200491 0.091 Uiso 1 1 calc R U . . .
C80 C 0.9764(11) 0.4202(6) 0.2280(5) 0.084(5) Uani 1 1 d . . . . .
H80 H 0.882493 0.418406 0.216233 0.100 Uiso 1 1 calc R U . . .
C81 C 1.0251(11) 0.4588(5) 0.2554(4) 0.071(4) Uani 1 1 d . . . . .
H81 H 0.964805 0.482552 0.263522 0.085 Uiso 1 1 calc R U . . .

loop_
_atom_site_aniso_label
_atom_site_aniso_U_11
_atom_site_aniso_U_22
_atom_site_aniso_U_33
_atom_site_aniso_U_23
_atom_site_aniso_U_13
_atom_site_aniso_U_12
Cl1 0.0385(11) 0.089(2) 0.0279(10) 0.0021(11) 0.0055(8) -0.0085(11)
Al1 0.0252(11) 0.0489(16) 0.0221(11) 0.0023(10) 0.0042(8) 0.0016(10)
O1 0.031(3) 0.045(4) 0.028(3) -0.003(2) 0.005(2) -0.002(2)
N1 0.034(4) 0.054(5) 0.022(3) -0.006(3) 0.005(3) -0.001(3)
C1 0.026(4) 0.068(7) 0.014(4) 0.002(4) 0.002(3) 0.004(4)
Cl2 0.0385(11) 0.114(3) 0.0409(13) -0.0098(14) -0.0106(9) 0.0018(13)
Al2 0.0255(11) 0.0504(17) 0.0247(11) 0.0025(11) 0.0044(9) -0.0005(10)
O2 0.024(3) 0.063(4) 0.026(3) -0.002(3) 0.004(2) 0.004(3)
N2 0.025(3) 0.051(5) 0.033(4) -0.002(3) 0.002(3) 0.004(3)
C2 0.038(4) 0.052(6) 0.026(4) 0.000(4) 0.011(3) -0.004(4)
Cl3 0.0423(11) 0.0789(18) 0.0262(10) -0.0001(10) 0.0052(8) -0.0040(11)
O3 0.035(3) 0.045(4) 0.020(3) 0.000(2) 0.007(2) 0.005(2)
N3 0.031(3) 0.060(6) 0.029(4) 0.002(3) 0.008(3) 0.001(3)
C3 0.049(5) 0.048(6) 0.032(5) 0.005(4) 0.009(4) -0.001(4)
Cl4 0.0411(12) 0.111(2) 0.0372(12) -0.0022(13) -0.0099(9) 0.0060(13)
O4 0.026(3) 0.054(4) 0.029(3) 0.002(3) 0.001(2) 0.002(2)
N4 0.036(3) 0.053(5) 0.020(3) 0.001(3) 0.005(3) 0.000(3)
C4 0.034(4) 0.064(7) 0.035(5) 0.007(4) 0.005(3) -0.001(4)
O5 0.024(2) 0.043(4) 0.033(3) 0.004(2) 0.009(2) 0.003(2)
C5 0.040(4) 0.071(8) 0.021(4) -0.006(4) 0.004(3) -0.003(4)
O6 0.023(2) 0.053(4) 0.027(3) 0.000(3) 0.005(2) 0.008(2)
C6 0.034(4) 0.044(6) 0.024(4) -0.001(3) 0.007(3) 0.000(4)
C7 0.041(4) 0.050(6) 0.032(4) 0.003(4) 0.002(3) 0.000(4)
C8 0.050(5) 0.036(6) 0.047(5) -0.004(4) 0.015(4) 0.002(4)
C9 0.036(4) 0.078(8) 0.038(5) 0.002(5) -0.001(4) -0.005(5)
C10 0.054(5) 0.067(8) 0.044(5) -0.014(5) 0.010(4) -0.007(5)
C11 0.060(6) 0.052(7) 0.035(5) 0.007(4) -0.002(4) 0.003(5)
C12 0.077(7) 0.077(9) 0.050(6) 0.030(6) 0.004(5) -0.005(6)
C13 0.072(7) 0.074(9) 0.047(6) 0.019(6) -0.009(5) 0.010(6)
C14 0.090(8) 0.081(9) 0.035(5) 0.007(5) -0.015(5) -0.002(7)
C15 0.042(4) 0.052(6) 0.017(4) 0.000(4) 0.007(3) 0.004(4)
C16 0.036(4) 0.055(6) 0.033(4) 0.000(4) 0.017(3) 0.009(4)
C17 0.023(4) 0.035(5) 0.053(5) -0.002(4) 0.014(4) -0.001(3)
C18 0.031(4) 0.039(5) 0.021(4) -0.003(3) 0.005(3) 0.005(3)
C19 0.021(4) 0.064(7) 0.042(5) -0.010(4) -0.003(3) 0.001(4)
C20 0.036(4) 0.063(7) 0.031(5) -0.007(4) -0.002(3) 0.005(4)
C21 0.046(5) 0.045(6) 0.025(4) -0.013(4) 0.005(3) -0.002(4)
C22 0.037(4) 0.053(6) 0.027(4) -0.010(4) 0.003(3) -0.008(4)
C23 0.020(3) 0.033(5) 0.044(5) -0.008(4) 0.009(3) -0.004(3)
C24 0.024(4) 0.050(6) 0.030(4) -0.003(4) -0.001(3) -0.008(3)
C25 0.023(4) 0.053(6) 0.026(4) 0.002(4) 0.004(3) -0.004(3)
C26 0.025(4) 0.054(7) 0.041(5) -0.006(4) 0.004(3) -0.005(4)
C27 0.026(4) 0.066(7) 0.029(4) 0.010(4) 0.002(3) -0.001(4)
C28 0.030(4) 0.038(6) 0.048(5) 0.004(4) 0.002(3) -0.007(4)
C29 0.029(4) 0.064(7) 0.031(4) 0.006(4) 0.002(3) 0.005(4)
C30 0.041(5) 0.084(9) 0.033(5) 0.007(5) 0.003(4) 0.005(5)
C31 0.095(8) 0.085(10) 0.036(6) 0.009(6) -0.003(5) 0.012(7)
C32 0.049(5) 0.104(10) 0.044(6) 0.032(6) 0.005(4) -0.002(6)
C33 0.052(6) 0.103(11) 0.051(6) 0.020(6) -0.003(5) 0.008(6)
C34 0.044(5) 0.040(6) 0.045(5) 0.002(4) -0.003(4) -0.003(4)
C35 0.049(5) 0.060(7) 0.047(5) -0.011(5) 0.008(4) -0.011(5)
C36 0.047(5) 0.062(7) 0.044(5) -0.012(5) 0.002(4) -0.012(5)
C37 0.074(7) 0.055(7) 0.048(6) -0.004(5) -0.002(5) -0.004(5)
C38 0.033(4) 0.056(6) 0.030(4) -0.001(4) 0.004(3) 0.004(4)
C39 0.028(4) 0.058(6) 0.026(4) 0.001(4) 0.002(3) -0.001(4)
C40 0.023(4) 0.056(6) 0.042(5) -0.001(4) 0.015(3) 0.001(4)
C41 0.036(4) 0.062(7) 0.030(4) -0.006(4) 0.005(3) 0.003(4)
C42 0.033(4) 0.051(6) 0.046(5) -0.002(4) 0.006(4) -0.006(4)
C43 0.034(4) 0.067(7) 0.032(5) -0.002(4) -0.004(3) 0.003(4)
C44 0.045(5) 0.075(8) 0.017(4) -0.007(4) -0.011(3) 0.008(5)
C45 0.030(4) 0.047(6) 0.041(5) -0.003(4) 0.008(3) 0.004(4)
C46 0.029(4) 0.053(6) 0.029(4) 0.000(4) 0.000(3) 0.000(4)
C47 0.033(4) 0.065(7) 0.028(4) 0.001(4) 0.007(3) 0.000(4)
C48 0.030(4) 0.052(6) 0.035(5) 0.007(4) 0.008(3) -0.003(4)
C49 0.042(5) 0.062(7) 0.040(5) 0.000(5) 0.011(4) 0.008(4)
C50 0.041(5) 0.065(8) 0.062(6) -0.009(5) 0.012(4) 0.002(5)
C51 0.046(6) 0.094(10) 0.060(7) -0.018(6) 0.016(5) 0.001(6)
C52 0.037(5) 0.092(9) 0.036(5) -0.015(5) 0.007(4) -0.001(5)
C53 0.030(4) 0.060(7) 0.037(5) 0.005(4) 0.005(3) -0.007(4)
C54 0.024(4) 0.054(6) 0.030(4) 0.009(4) 0.004(3) -0.005(4)
C55 0.024(4) 0.069(7) 0.033(4) -0.001(4) 0.007(3) -0.010(4)
C56 0.038(4) 0.062(7) 0.036(5) -0.004(4) 0.007(4) -0.011(4)
C57 0.057(6) 0.068(8) 0.044(5) -0.019(5) 0.011(4) -0.012(5)
C58 0.046(5) 0.067(8) 0.076(8) -0.032(6) 0.025(5) -0.008(5)
C59 0.049(5) 0.051(7) 0.080(8) -0.014(6) 0.016(5) 0.004(5)
C60 0.030(4) 0.070(8) 0.056(6) 0.002(5) 0.005(4) 0.004(4)
C61 0.189(17) 0.091(13) 0.063(9) -0.002(8) 0.042(10) 0.000(12)
C62 0.082(8) 0.082(10) 0.052(7) 0.006(6) 0.019(6) -0.001(7)
C63 0.044(5) 0.089(10) 0.067(7) 0.014(7) 0.006(5) 0.009(6)
C64 0.078(8) 0.079(11) 0.091(10) 0.022(8) 0.028(7) 0.016(7)
C65 0.090(9) 0.075(10) 0.069(8) 0.002(7) 0.021(7) -0.009(7)
C66 0.057(7) 0.094(11) 0.079(9) 0.012(8) 0.014(6) -0.002(7)
C67 0.065(7) 0.081(10) 0.061(7) 0.004(6) 0.023(6) 0.009(6)
C68 0.098(11) 0.098(13) 0.106(12) -0.051(10) 0.023(9) -0.017(9)
C69 0.064(8) 0.113(14) 0.138(15) -0.071(12) -0.029(9) 0.012(8)
C70 0.089(9) 0.114(14) 0.073(9) -0.034(9) -0.008(8) 0.024(9)
C71 0.093(10) 0.086(11) 0.086(10) -0.044(8) -0.007(8) 0.020(8)
C72 0.110(11) 0.093(12) 0.054(7) -0.016(7) 0.005(7) 0.009(9)
C73 0.135(13) 0.060(9) 0.065(8) -0.026(7) -0.013(9) 0.003(9)
C74 0.38(3) 0.102(17) 0.107(16) -0.018(13) -0.04(2) 0.07(2)
C75 0.131(12) 0.083(11) 0.068(9) -0.002(8) 0.010(8) 0.019(9)
C76 0.073(7) 0.079(9) 0.037(5) 0.011(5) 0.013(5) 0.013(6)
C77 0.043(5) 0.093(9) 0.036(5) 0.016(5) 0.006(4) 0.009(5)
C78 0.067(7) 0.077(9) 0.041(6) 0.014(5) 0.010(5) 0.000(6)
C79 0.079(8) 0.095(11) 0.054(7) 0.023(7) 0.006(6) -0.023(7)
C80 0.045(6) 0.128(14) 0.078(9) 0.048(9) 0.007(6) -0.001(7)
C81 0.059(7) 0.103(11) 0.054(7) 0.034(7) 0.019(5) 0.026(7)

loop_
_atom_type_symbol
_atom_type_description
_atom_type_scat_dispersion_real
_atom_type_scat_dispersion_imag
_atom_type_scat_source
C C 0.0181 0.0091 'International Tables Vol C Tables 4.2.6.8 and 6.1.1.4'
H H 0.0000 0.0000 'International Tables Vol C Tables 4.2.6.8 and 6.1.1.4'
N N 0.0311 0.0180 'International Tables Vol C Tables 4.2.6.8 and 6.1.1.4'
O O 0.0492 0.0322 'International Tables Vol C Tables 4.2.6.8 and 6.1.1.4'
Al Al 0.2130 0.2455 'International Tables Vol C Tables 4.2.6.8 and 6.1.1.4'
Cl Cl 0.3639 0.7018 'International Tables Vol C Tables 4.2.6.8 and 6.1.1.4'

loop_
_geom_angle_atom_site_label_1
_geom_angle_atom_site_label_2
_geom_angle_atom_site_label_3
_geom_angle
_geom_angle_site_symmetry_1
_geom_angle_site_symmetry_3
_geom_angle_publ_flag
O1 Al1 O2 97.2(3) . . ?
O1 Al1 O6 97.8(3) . . ?
O2 Al1 O6 93.8(2) . . ?
O1 Al1 O5 170.4(3) . . ?
O2 Al1 O5 91.8(3) . . ?
O6 Al1 O5 78.4(2) . . ?
O1 Al1 N2 88.2(3) . . ?
O2 Al1 N2 90.0(3) . . ?
O6 Al1 N2 172.5(3) . . ?
O5 Al1 N2 95.1(3) . . ?
O1 Al1 N1 83.7(3) . . ?
O2 Al1 N1 172.2(3) . . ?
O6 Al1 N1 93.7(3) . . ?
O5 Al1 N1 87.8(3) . . ?
N2 Al1 N1 82.3(3) . . ?
C1 O1 Al1 117.3(5) . . ?
C6 N1 C15 112.2(6) . . ?
C6 N1 Al1 106.1(5) . . ?
C15 N1 Al1 107.4(5) . . ?
C6 N1 H1 110.3 . . ?
C15 N1 H1 110.3 . . ?
Al1 N1 H1 110.3 . . ?
O1 C1 C6 117.4(8) . . ?
O1 C1 C2 123.3(7) . . ?
C6 C1 C2 119.3(7) . . ?
O4 Al2 O3 98.8(3) . . ?
O4 Al2 O5 93.2(2) . . ?
O3 Al2 O5 97.1(3) . . ?
O4 Al2 O6 91.9(3) . . ?
O3 Al2 O6 168.8(3) . . ?
O5 Al2 O6 78.7(2) . . ?
O4 Al2 N4 90.0(3) . . ?
O3 Al2 N4 89.2(3) . . ?
O5 Al2 N4 172.4(3) . . ?
O6 Al2 N4 94.3(3) . . ?
O4 Al2 N3 171.6(3) . . ?
O3 Al2 N3 83.5(3) . . ?
O5 Al2 N3 94.5(3) . . ?
O6 Al2 N3 86.4(3) . . ?
N4 Al2 N3 81.9(3) . . ?
C23 O2 Al1 131.5(5) . . ?
C17 N2 C16 119.6(7) . . ?
C17 N2 Al1 126.0(6) . . ?
C16 N2 Al1 112.8(5) . . ?
C3 C2 C1 117.2(8) . . ?
C3 C2 C7 122.2(9) . . ?
C1 C2 C7 120.6(7) . . ?
C24 O3 Al2 117.1(5) . . ?
C25 N3 C38 111.2(7) . . ?
C25 N3 Al2 106.1(5) . . ?
C38 N3 Al2 108.1(5) . . ?
C25 N3 H3 110.4 . . ?
C38 N3 H3 110.4 . . ?
Al2 N3 H3 110.4 . . ?
C2 C3 C4 123.6(9) . . ?
C2 C3 H2 118.2 . . ?
C4 C3 H2 118.2 . . ?
C46 O4 Al2 131.9(5) . . ?
C40 N4 C39 118.7(7) . . ?
C40 N4 Al2 126.2(5) . . ?
C39 N4 Al2 113.4(5) . . ?
C5 C4 C3 117.2(8) . . ?
C5 C4 C11 122.8(9) . . ?
C3 C4 C11 120.0(9) . . ?
C47 O5 Al2 124.0(5) . . ?
C47 O5 Al1 126.6(5) . . ?
Al2 O5 Al1 101.5(3) . . ?
C4 C5 C6 120.4(8) . . ?
C4 C5 H5 119.8 . . ?
C6 C5 H5 119.8 . . ?
C54 O6 Al1 124.0(5) . . ?
C54 O6 Al2 126.7(5) . . ?
Al1 O6 Al2 101.5(3) . . ?
C5 C6 C1 121.7(9) . . ?
C5 C6 N1 124.0(8) . . ?
C1 C6 N1 114.3(7) . . ?
C2 C7 C10 111.7(7) . . ?
C2 C7 C9 110.4(8) . . ?
C10 C7 C9 107.7(8) . . ?
C2 C7 C8 110.0(7) . . ?
C10 C7 C8 107.8(7) . . ?
C9 C7 C8 109.2(7) . . ?
C7 C8 H8A 109.5 . . ?
C7 C8 H8B 109.5 . . ?
H8A C8 H8B 109.5 . . ?
C7 C8 H8C 109.5 . . ?
H8A C8 H8C 109.5 . . ?
H8B C8 H8C 109.5 . . ?
C7 C9 H9A 109.5 . . ?
C7 C9 H9B 109.5 . . ?
H9A C9 H9B 109.5 . . ?
C7 C9 H9C 109.5 . . ?
H9A C9 H9C 109.5 . . ?
H9B C9 H9C 109.5 . . ?
C7 C10 H10A 109.5 . . ?
C7 C10 H10B 109.5 . . ?
H10A C10 H10B 109.5 . . ?
C7 C10 H10C 109.5 . . ?
H10A C10 H10C 109.5 . . ?
H10B C10 H10C 109.5 . . ?
C14 C11 C4 111.8(9) . . ?
C14 C11 C13 106.4(8) . . ?
C4 C11 C13 111.1(8) . . ?
C14 C11 C12 108.4(9) . . ?
C4 C11 C12 109.3(8) . . ?
C13 C11 C12 109.8(9) . . ?
C11 C12 H12A 109.5 . . ?
C11 C12 H12B 109.5 . . ?
H12A C12 H12B 109.5 . . ?
C11 C12 H12C 109.5 . . ?
H12A C12 H12C 109.5 . . ?
H12B C12 H12C 109.5 . . ?
C11 C13 H13A 109.5 . . ?
C11 C13 H13B 109.5 . . ?
H13A C13 H13B 109.5 . . ?
C11 C13 H13C 109.5 . . ?
H13A C13 H13C 109.5 . . ?
H13B C13 H13C 109.5 . . ?
C11 C14 H14A 109.5 . . ?
C11 C14 H14B 109.5 . . ?
H14A C14 H14B 109.5 . . ?
C11 C14 H14C 109.5 . . ?
H14A C14 H14C 109.5 . . ?
H14B C14 H14C 109.5 . . ?
N1 C15 C16 108.0(6) . . ?
N1 C15 H15A 110.1 . . ?
C16 C15 H15A 110.1 . . ?
N1 C15 H15B 110.1 . . ?
C16 C15 H15B 110.1 . . ?
H15A C15 H15B 108.4 . . ?
N2 C16 C15 108.5(6) . . ?
N2 C16 H16A 110.0 . . ?
C15 C16 H16A 110.0 . . ?
N2 C16 H16B 110.0 . . ?
C15 C16 H16B 110.0 . . ?
H16A C16 H16B 108.4 . . ?
N2 C17 C18 125.4(7) . . ?
N2 C17 H17 117.3 . . ?
C18 C17 H17 117.3 . . ?
C23 C18 C19 121.2(7) . . ?
C23 C18 C17 121.1(7) . . ?
C19 C18 C17 117.7(7) . . ?
C20 C19 C18 120.0(7) . . ?
C20 C19 H19 120.0 . . ?
C18 C19 H19 120.0 . . ?
C19 C20 C21 122.0(8) . . ?
C19 C20 Cl2 120.2(7) . . ?
C21 C20 Cl2 117.8(6) . . ?
C22 C21 C20 117.8(8) . . ?
C22 C21 H21 121.1 . . ?
C20 C21 H21 121.1 . . ?
C21 C22 C23 122.9(7) . . ?
C21 C22 Cl1 118.8(6) . . ?
C23 C22 Cl1 118.3(6) . . ?
O2 C23 C18 124.8(7) . . ?
O2 C23 C22 119.0(6) . . ?
C18 C23 C22 116.0(7) . . ?
O3 C24 C25 117.7(8) . . ?
O3 C24 C29 123.4(7) . . ?
C25 C24 C29 118.8(8) . . ?
C24 C25 C26 123.0(9) . . ?
C24 C25 N3 114.6(7) . . ?
C26 C25 N3 122.3(8) . . ?
C27 C26 C25 119.1(8) . . ?
C27 C26 H26 120.4 . . ?
C25 C26 H26 120.4 . . ?
C26 C27 C28 117.3(8) . . ?
C26 C27 C30 122.5(9) . . ?
C28 C27 C30 120.2(9) . . ?
C27 C28 C29 124.6(9) . . ?
C27 C28 H28 117.7 . . ?
C29 C28 H28 117.7 . . ?
C24 C29 C28 116.9(8) . . ?
C24 C29 C34 121.6(8) . . ?
C28 C29 C34 121.5(9) . . ?
C32 C30 C33 111.0(10) . . ?
C32 C30 C31 107.8(9) . . ?
C33 C30 C31 106.1(8) . . ?
C32 C30 C27 110.3(7) . . ?
C33 C30 C27 110.0(7) . . ?
C31 C30 C27 111.6(9) . . ?
C30 C31 H31A 109.5 . . ?
C30 C31 H31B 109.5 . . ?
H31A C31 H31B 109.5 . . ?
C30 C31 H31C 109.5 . . ?
H31A C31 H31C 109.5 . . ?
H31B C31 H31C 109.5 . . ?
C30 C32 H32A 109.5 . . ?
C30 C32 H32B 109.5 . . ?
H32A C32 H32B 109.5 . . ?
C30 C32 H32C 109.5 . . ?
H32A C32 H32C 109.5 . . ?
H32B C32 H32C 109.5 . . ?
C30 C33 H33A 109.5 . . ?
C30 C33 H33B 109.5 . . ?
H33A C33 H33B 109.5 . . ?
C30 C33 H33C 109.5 . . ?
H33A C33 H33C 109.5 . . ?
H33B C33 H33C 109.5 . . ?
C29 C34 C37 113.2(8) . . ?
C29 C34 C35 111.1(7) . . ?
C37 C34 C35 107.4(8) . . ?
C29 C34 C36 108.2(7) . . ?
C37 C34 C36 107.9(8) . . ?
C35 C34 C36 108.9(7) . . ?
C34 C35 H35A 109.5 . . ?
C34 C35 H35B 109.5 . . ?
H35A C35 H35B 109.5 . . ?
C34 C35 H35C 109.5 . . ?
H35A C35 H35C 109.5 . . ?
H35B C35 H35C 109.5 . . ?
C34 C36 H36A 109.5 . . ?
C34 C36 H36B 109.5 . . ?
H36A C36 H36B 109.5 . . ?
C34 C36 H36C 109.5 . . ?
H36A C36 H36C 109.5 . . ?
H36B C36 H36C 109.5 . . ?
C34 C37 H37A 109.5 . . ?
C34 C37 H37B 109.5 . . ?
H37A C37 H37B 109.5 . . ?
C34 C37 H37C 109.5 . . ?
H37A C37 H37C 109.5 . . ?
H37B C37 H37C 109.5 . . ?
N3 C38 C39 107.3(7) . . ?
N3 C38 H38A 110.3 . . ?
C39 C38 H38A 110.3 . . ?
N3 C38 H38B 110.3 . . ?
C39 C38 H38B 110.3 . . ?
H38A C38 H38B 108.5 . . ?
N4 C39 C38 108.4(6) . . ?
N4 C39 H39A 110.0 . . ?
C38 C39 H39A 110.0 . . ?
N4 C39 H39B 110.0 . . ?
C38 C39 H39B 110.0 . . ?
H39A C39 H39B 108.4 . . ?
N4 C40 C41 124.9(7) . . ?
N4 C40 H40 117.5 . . ?
C41 C40 H40 117.5 . . ?
C42 C41 C46 120.6(8) . . ?
C42 C41 C40 118.0(7) . . ?
C46 C41 C40 121.4(7) . . ?
C43 C42 C41 121.3(8) . . ?
C43 C42 H42 119.3 . . ?
C41 C42 H42 119.3 . . ?
C42 C43 C44 120.3(8) . . ?
C42 C43 Cl4 120.9(7) . . ?
C44 C43 Cl4 118.8(6) . . ?
C45 C44 C43 119.8(8) . . ?
C45 C44 H44 120.1 . . ?
C43 C44 H44 120.1 . . ?
C44 C45 C46 121.6(8) . . ?
C44 C45 Cl3 120.9(7) . . ?
C46 C45 Cl3 117.5(6) . . ?
O4 C46 C41 124.4(7) . . ?
O4 C46 C45 119.3(7) . . ?
C41 C46 C45 116.3(7) . . ?
O5 C47 C48 114.7(7) . . ?
O5 C47 H47A 108.6 . . ?
C48 C47 H47A 108.6 . . ?
O5 C47 H47B 108.6 . . ?
C48 C47 H47B 108.6 . . ?
H47A C47 H47B 107.6 . . ?
C49 C48 C53 119.8(9) . . ?
C49 C48 C47 118.0(8) . . ?
C53 C48 C47 122.1(8) . . ?
C48 C49 C50 119.7(9) . . ?
C48 C49 H49 120.1 . . ?
C50 C49 H49 120.1 . . ?
C51 C50 C49 120.5(10) . . ?
C51 C50 H50 119.7 . . ?
C49 C50 H50 119.7 . . ?
C50 C51 C52 120.3(10) . . ?
C50 C51 H51 119.9 . . ?
C52 C51 H51 119.9 . . ?
C51 C52 C53 119.4(9) . . ?
C51 C52 H52 120.3 . . ?
C53 C52 H52 120.3 . . ?
C52 C53 C48 120.1(9) . . ?
C52 C53 H53 119.9 . . ?
C48 C53 H53 119.9 . . ?
O6 C54 C55 113.9(6) . . ?
O6 C54 H54A 108.8 . . ?
C55 C54 H54A 108.8 . . ?
O6 C54 H54B 108.8 . . ?
C55 C54 H54B 108.8 . . ?
H54A C54 H54B 107.7 . . ?
C60 C55 C56 119.6(9) . . ?
C60 C55 C54 118.5(8) . . ?
C56 C55 C54 121.9(8) . . ?
C55 C56 C57 119.9(10) . . ?
C55 C56 H56 120.0 . . ?
C57 C56 H56 120.0 . . ?
C56 C57 C58 119.4(10) . . ?
C56 C57 H57 120.3 . . ?
C58 C57 H57 120.3 . . ?
C59 C58 C57 119.5(9) . . ?
C59 C58 H58 120.2 . . ?
C57 C58 H58 120.2 . . ?
C58 C59 C60 121.3(10) . . ?
C58 C59 H59 119.4 . . ?
C60 C59 H59 119.4 . . ?
C59 C60 C55 120.2(10) . . ?
C59 C60 H60 119.9 . . ?
C55 C60 H60 119.9 . . ?
C62 C61 H61A 109.5 . . ?
C62 C61 H61B 109.5 . . ?
H61A C61 H61B 109.5 . . ?
C62 C61 H61C 109.5 . . ?
H61A C61 H61C 109.5 . . ?
H61B C61 H61C 109.5 . . ?
C67 C62 C63 119.8(13) . . ?
C67 C62 C61 121.8(13) . . ?
C63 C62 C61 118.4(13) . . ?
C64 C63 C62 118.7(11) . . ?
C64 C63 H63 120.7 . . ?
C62 C63 H63 120.7 . . ?
C65 C64 C63 119.7(12) . . ?
C65 C64 H64 120.1 . . ?
C63 C64 H64 120.1 . . ?
C66 C65 C64 120.7(14) . . ?
C66 C65 H65 119.6 . . ?
C64 C65 H65 119.6 . . ?
C65 C66 C67 119.6(12) . . ?
C65 C66 H66 120.2 . . ?
C67 C66 H66 120.2 . . ?
C62 C67 C66 121.4(12) . . ?
C62 C67 H67 119.3 . . ?
C66 C67 H67 119.3 . . ?
C72 C68 C69 119.9(15) . . ?
C72 C68 H68 120.0 . . ?
C69 C68 H68 120.0 . . ?
C73 C69 C68 117.5(13) . . ?
C73 C69 H69 121.3 . . ?
C68 C69 H69 121.3 . . ?
C71 C70 C72 123.4(14) . . ?
C71 C70 H70 118.3 . . ?
C72 C70 H70 118.3 . . ?
C70 C71 C73 120.5(17) . . ?
C70 C71 H71 119.8 . . ?
C73 C71 H71 119.8 . . ?
C70 C72 C68 118.0(14) . . ?
C70 C72 H72 121.0 . . ?
C68 C72 H72 121.0 . . ?
C71 C73 C69 120.8(16) . . ?
C71 C73 C74 116.5(18) . . ?
C69 C73 C74 122.6(17) . . ?
C73 C74 H74A 109.5 . . ?
C73 C74 H74B 109.5 . . ?
H74A C74 H74B 109.5 . . ?
C73 C74 H74C 109.5 . . ?
H74A C74 H74C 109.5 . . ?
H74B C74 H74C 109.5 . . ?
C76 C75 H75A 109.5 . . ?
C76 C75 H75B 109.5 . . ?
H75A C75 H75B 109.5 . . ?
C76 C75 H75C 109.5 . . ?
H75A C75 H75C 109.5 . . ?
H75B C75 H75C 109.5 . . ?
C81 C76 C77 119.7(12) . . ?
C81 C76 C75 119.8(12) . . ?
C77 C76 C75 120.6(11) . . ?
C78 C77 C76 120.7(10) . . ?
C78 C77 H77 119.7 . . ?
C76 C77 H77 119.7 . . ?
C79 C78 C77 119.7(12) . . ?
C79 C78 H78 120.1 . . ?
C77 C78 H78 120.1 . . ?
C78 C79 C80 120.3(14) . . ?
C78 C79 H79 119.8 . . ?
C80 C79 H79 119.8 . . ?
C79 C80 C81 121.3(11) . . ?
C79 C80 H80 119.4 . . ?
C81 C80 H80 119.4 . . ?
C76 C81 C80 118.2(12) . . ?
C76 C81 H81 120.9 . . ?
C80 C81 H81 120.9 . . ?

loop_
_geom_bond_atom_site_label_1
_geom_bond_atom_site_label_2
_geom_bond_distance
_geom_bond_site_symmetry_2
_geom_bond_publ_flag
Cl1 C22 1.729(8) . ?
Al1 O1 1.830(6) . ?
Al1 O2 1.840(5) . ?
Al1 O6 1.878(5) . ?
Al1 O5 1.919(6) . ?
Al1 N2 2.020(6) . ?
Al1 N1 2.088(7) . ?
O1 C1 1.347(9) . ?
N1 C6 1.451(11) . ?
N1 C15 1.481(9) . ?
N1 H1 1.0000 . ?
C1 C6 1.394(11) . ?
C1 C2 1.415(13) . ?
Cl2 C20 1.746(8) . ?
Al2 O4 1.834(6) . ?
Al2 O3 1.844(6) . ?
Al2 O5 1.870(5) . ?
Al2 O6 1.911(7) . ?
Al2 N4 2.012(6) . ?
Al2 N3 2.080(7) . ?
O2 C23 1.301(9) . ?
N2 C17 1.270(10) . ?
N2 C16 1.474(10) . ?
C2 C3 1.386(12) . ?
C2 C7 1.504(12) . ?
Cl3 C45 1.729(8) . ?
O3 C24 1.337(10) . ?
N3 C25 1.458(11) . ?
N3 C38 1.479(9) . ?
N3 H3 1.0000 . ?
C3 C4 1.417(13) . ?
C3 H2 0.9500 . ?
Cl4 C43 1.750(8) . ?
O4 C46 1.304(9) . ?
N4 C40 1.283(10) . ?
N4 C39 1.457(9) . ?
C4 C5 1.384(14) . ?
C4 C11 1.527(12) . ?
O5 C47 1.412(10) . ?
C5 C6 1.386(11) . ?
C5 H5 0.9500 . ?
O6 C54 1.417(9) . ?
C7 C10 1.529(14) . ?
C7 C9 1.543(11) . ?
C7 C8 1.559(11) . ?
C8 H8A 0.9800 . ?
C8 H8B 0.9800 . ?
C8 H8C 0.9800 . ?
C9 H9A 0.9800 . ?
C9 H9B 0.9800 . ?
C9 H9C 0.9800 . ?
C10 H10A 0.9800 . ?
C10 H10B 0.9800 . ?
C10 H10C 0.9800 . ?
C11 C14 1.526(14) . ?
C11 C13 1.530(14) . ?
C11 C12 1.537(13) . ?
C12 H12A 0.9800 . ?
C12 H12B 0.9800 . ?
C12 H12C 0.9800 . ?
C13 H13A 0.9800 . ?
C13 H13B 0.9800 . ?
C13 H13C 0.9800 . ?
C14 H14A 0.9800 . ?
C14 H14B 0.9800 . ?
C14 H14C 0.9800 . ?
C15 C16 1.514(11) . ?
C15 H15A 0.9900 . ?
C15 H15B 0.9900 . ?
C16 H16A 0.9900 . ?
C16 H16B 0.9900 . ?
C17 C18 1.444(11) . ?
C17 H17 0.9500 . ?
C18 C23 1.401(10) . ?
C18 C19 1.416(10) . ?
C19 C20 1.338(12) . ?
C19 H19 0.9500 . ?
C20 C21 1.408(11) . ?
C21 C22 1.378(11) . ?
C21 H21 0.9500 . ?
C22 C23 1.428(11) . ?
C24 C25 1.382(12) . ?
C24 C29 1.403(13) . ?
C25 C26 1.401(12) . ?
C26 C27 1.387(13) . ?
C26 H26 0.9500 . ?
C27 C28 1.389(12) . ?
C27 C30 1.542(12) . ?
C28 C29 1.406(12) . ?
C28 H28 0.9500 . ?
C29 C34 1.531(13) . ?
C30 C32 1.502(13) . ?
C30 C33 1.520(13) . ?
C30 C31 1.542(15) . ?
C31 H31A 0.9800 . ?
C31 H31B 0.9800 . ?
C31 H31C 0.9800 . ?
C32 H32A 0.9800 . ?
C32 H32B 0.9800 . ?
C32 H32C 0.9800 . ?
C33 H33A 0.9800 . ?
C33 H33B 0.9800 . ?
C33 H33C 0.9800 . ?
C34 C37 1.537(14) . ?
C34 C35 1.539(11) . ?
C34 C36 1.550(12) . ?
C35 H35A 0.9800 . ?
C35 H35B 0.9800 . ?
C35 H35C 0.9800 . ?
C36 H36A 0.9800 . ?
C36 H36B 0.9800 . ?
C36 H36C 0.9800 . ?
C37 H37A 0.9800 . ?
C37 H37B 0.9800 . ?
C37 H37C 0.9800 . ?
C38 C39 1.521(10) . ?
C38 H38A 0.9900 . ?
C38 H38B 0.9900 . ?
C39 H39A 0.9900 . ?
C39 H39B 0.9900 . ?
C40 C41 1.439(11) . ?
C40 H40 0.9500 . ?
C41 C42 1.384(12) . ?
C41 C46 1.405(11) . ?
C42 C43 1.346(12) . ?
C42 H42 0.9500 . ?
C43 C44 1.388(12) . ?
C44 C45 1.365(11) . ?
C44 H44 0.9500 . ?
C45 C46 1.424(11) . ?
C47 C48 1.524(12) . ?
C47 H47A 0.9900 . ?
C47 H47B 0.9900 . ?
C48 C49 1.376(12) . ?
C48 C53 1.387(11) . ?
C49 C50 1.377(13) . ?
C49 H49 0.9500 . ?
C50 C51 1.370(14) . ?
C50 H50 0.9500 . ?
C51 C52 1.380(14) . ?
C51 H51 0.9500 . ?
C52 C53 1.383(13) . ?
C52 H52 0.9500 . ?
C53 H53 0.9500 . ?
C54 C55 1.537(12) . ?
C54 H54A 0.9900 . ?
C54 H54B 0.9900 . ?
C55 C60 1.381(13) . ?
C55 C56 1.383(12) . ?
C56 C57 1.387(13) . ?
C56 H56 0.9500 . ?
C57 C58 1.401(14) . ?
C57 H57 0.9500 . ?
C58 C59 1.356(15) . ?
C58 H58 0.9500 . ?
C59 C60 1.364(14) . ?
C59 H59 0.9500 . ?
C60 H60 0.9500 . ?
C61 C62 1.482(18) . ?
C61 H61A 0.9800 . ?
C61 H61B 0.9800 . ?
C61 H61C 0.9800 . ?
C62 C67 1.352(16) . ?
C62 C63 1.402(15) . ?
C63 C64 1.400(17) . ?
C63 H63 0.9500 . ?
C64 C65 1.372(17) . ?
C64 H64 0.9500 . ?
C65 C66 1.368(16) . ?
C65 H65 0.9500 . ?
C66 C67 1.374(17) . ?
C66 H66 0.9500 . ?
C67 H67 0.9500 . ?
C68 C72 1.370(18) . ?
C68 C69 1.44(2) . ?
C68 H68 0.9500 . ?
C69 C73 1.39(2) . ?
C69 H69 0.9500 . ?
C70 C71 1.330(19) . ?
C70 C72 1.366(18) . ?
C70 H70 0.9500 . ?
C71 C73 1.341(18) . ?
C71 H71 0.9500 . ?
C72 H72 0.9500 . ?
C73 C74 1.55(2) . ?
C74 H74A 0.9800 . ?
C74 H74B 0.9800 . ?
C74 H74C 0.9800 . ?
C75 C76 1.485(17) . ?
C75 H75A 0.9800 . ?
C75 H75B 0.9800 . ?
C75 H75C 0.9800 . ?
C76 C81 1.376(15) . ?
C76 C77 1.388(15) . ?
C77 C78 1.380(15) . ?
C77 H77 0.9500 . ?
C78 C79 1.352(14) . ?
C78 H78 0.9500 . ?
C79 C80 1.362(18) . ?
C79 H79 0.9500 . ?
C80 C81 1.400(18) . ?
C80 H80 0.9500 . ?
C81 H81 0.9500 . ?
